data_7027647
loop_
_publ_author_name
'Houlton, Andrew'
'Isaac, Christian J.'
'Gibson, Ashleigh E.'
'Horrocks, Benjamin R.'
'Clegg, William'
'Elsegood, Mark R. J.'

_publ_section_title
;
 Synthesis, structure and redox properties of ferrocenylmethylnucleobases
;
_journal_issue 18
_journal_name_full 'Journal of the Chemical Society, Dalton Transactions'
_journal_page_first 3229
_journal_paper_doi 10.1039/a905168f
_journal_year 1999
_chemical_formula_sum 'C18 H17 Fe N5 O2'
_chemical_formula_weight 391.22
_chemical_name_systematic
;
 ?
;
_space_group_IT_number 14
_symmetry_cell_setting monoclinic
_symmetry_space_group_name_Hall '-P 2ybc'
_symmetry_space_group_name_H-M 'P 1 21/c 1'
_atom_sites_solution_hydrogens geom
_atom_sites_solution_primary direct
_atom_sites_solution_secondary difmap
_audit_creation_method SHELXL-97
_cell_angle_alpha 90.00
_cell_angle_beta 102.597(2)
_cell_angle_gamma 90.00
_cell_formula_units_Z 4
_cell_length_a 10.2282(9)
_cell_length_b 7.1859(6)
_cell_length_c 22.3765(19)
_cell_measurement_reflns_used 7237
_cell_measurement_temperature 160(2)
_cell_measurement_theta_max 28.91
_cell_measurement_theta_min 2.81
_cell_volume 1605.1(2)
_computing_cell_refinement 'local programs'
_computing_data_collection 'Bruker SMART'
_computing_data_reduction 'Bruker SAINT'
_computing_molecular_graphics 'Bruker SHELXTL'
_computing_publication_material 'SHELXTL and local programs'
_computing_structure_refinement 'Bruker SHELXTL'
_computing_structure_solution 'Bruker SHELXTL'
_diffrn_ambient_temperature 160(2)
_diffrn_measured_fraction_theta_full 0.996
_diffrn_measured_fraction_theta_max 0.929
_diffrn_measurement_device_type 'Bruker SMART CCD diffractometer'
_diffrn_measurement_method '\w rotation with narrow frames'
_diffrn_radiation_monochromator graphite
_diffrn_radiation_source 'fine-focus sealed tube'
_diffrn_radiation_type MoK\a
_diffrn_radiation_wavelength 0.71073
_diffrn_reflns_av_R_equivalents 0.0329
_diffrn_reflns_av_sigmaI/netI 0.0395
_diffrn_reflns_limit_h_max 13
_diffrn_reflns_limit_h_min -13
_diffrn_reflns_limit_k_max 9
_diffrn_reflns_limit_k_min -9
_diffrn_reflns_limit_l_max 28
_diffrn_reflns_limit_l_min -26
_diffrn_reflns_number 11607
_diffrn_reflns_theta_full 26.00
_diffrn_reflns_theta_max 28.80
_diffrn_reflns_theta_min 1.87
_diffrn_standards_decay_% 0
_diffrn_standards_number 0
_exptl_absorpt_coefficient_mu 0.965
_exptl_absorpt_correction_T_max 0.927
_exptl_absorpt_correction_T_min 0.671
_exptl_absorpt_correction_type empirical
_exptl_crystal_colour yellow
_exptl_crystal_density_diffrn 1.619
_exptl_crystal_density_method 'not measured'
_exptl_crystal_description plate
_exptl_crystal_F_000 808
_exptl_crystal_size_max 0.45
_exptl_crystal_size_mid 0.20
_exptl_crystal_size_min 0.08
_refine_diff_density_max 0.441
_refine_diff_density_min -0.350
_refine_diff_density_rms 0.059
_refine_ls_extinction_coef 0.0018(4)
_refine_ls_extinction_expression Fc^*^=kFc[1+0.001xFc^2^\l^3^/sin(2\q)]^-1/4^
_refine_ls_extinction_method SHELXL
_refine_ls_goodness_of_fit_ref 0.944
_refine_ls_hydrogen_treatment mixed
_refine_ls_matrix_type full
_refine_ls_number_parameters 237
_refine_ls_number_reflns 3884
_refine_ls_number_restraints 0
_refine_ls_restrained_S_all 0.944
_refine_ls_R_factor_all 0.0410
_refine_ls_R_factor_gt 0.0301
_refine_ls_shift/su_max 0.001
_refine_ls_shift/su_mean 0.000
_refine_ls_structure_factor_coef Fsqd
_refine_ls_weighting_details 'calc w=1/[\s^2^(Fo^2^)+(0.0462P)^2^+0.0000P] where P=(Fo^2^+2Fc^2^)/3'
_refine_ls_weighting_scheme calc
_refine_ls_wR_factor_gt 0.0729
_refine_ls_wR_factor_ref 0.0743
_reflns_number_gt 2981
_reflns_number_total 3884
_reflns_threshold_expression >2sigma(I)
_cod_data_source_file 905168Fsup1.cif
_cod_data_source_block 7
_cod_original_sg_symbol_H-M P2(1)/c
_cod_database_code 7027647

loop_
_symmetry_equiv_pos_as_xyz
'x, y, z'
'-x, y+1/2, -z+1/2'
'-x, -y, -z'
'x, -y-1/2, z-1/2'

loop_
_atom_site_label
_atom_site_type_symbol
_atom_site_fract_x
_atom_site_fract_y
_atom_site_fract_z
_atom_site_U_iso_or_equiv
_atom_site_adp_type
_atom_site_occupancy
_atom_site_symmetry_multiplicity
_atom_site_calc_flag
_atom_site_refinement_flags
Fe1 Fe 0.26164(2) 0.53763(3) 0.270839(11) 0.01560(8) Uani 1 1 d .
N1 N -0.06983(14) -0.02799(19) 0.42439(6) 0.0175(3) Uani 1 1 d .
H1 H -0.1566 -0.0094 0.4192 0.021 Uiso 1 1 calc R
C2 C -0.02360(17) -0.2060(2) 0.43547(7) 0.0178(3) Uani 1 1 d .
N3 N 0.10133(14) -0.25699(19) 0.44555(6) 0.0189(3) Uani 1 1 d .
C4 C 0.18676(17) -0.1123(2) 0.44119(7) 0.0179(3) Uani 1 1 d .
C5 C 0.14643(17) 0.0703(2) 0.42710(7) 0.0169(3) Uani 1 1 d .
C6 C 0.01128(17) 0.1272(2) 0.42064(7) 0.0168(3) Uani 1 1 d .
O6 O -0.03755(12) 0.28458(16) 0.41365(6) 0.0216(3) Uani 1 1 d .
N7 N 0.26276(14) 0.16860(19) 0.42699(6) 0.0187(3) Uani 1 1 d .
C8 C 0.36238(17) 0.0428(3) 0.44041(8) 0.0232(4) Uani 1 1 d .
H8 H 0.4536 0.0740 0.4425 0.028 Uiso 1 1 calc R
N9 N 0.32279(15) -0.1291(2) 0.45046(7) 0.0228(3) Uani 1 1 d .
C10 C 0.27190(18) 0.3584(2) 0.40290(8) 0.0200(4) Uani 1 1 d .
H10A H 0.3666 0.3995 0.4121 0.024 Uiso 1 1 calc R
H10B H 0.2202 0.4457 0.4230 0.024 Uiso 1 1 calc R
C11 C 0.21750(17) 0.3611(2) 0.33492(8) 0.0169(3) Uani 1 1 d .
C12 C 0.27312(19) 0.2630(2) 0.29083(8) 0.0230(4) Uani 1 1 d .
H12 H 0.3528 0.1908 0.2992 0.028 Uiso 1 1 calc R
C13 C 0.1886(2) 0.2922(3) 0.23229(8) 0.0289(4) Uani 1 1 d .
H13 H 0.2014 0.2419 0.1947 0.035 Uiso 1 1 calc R
C14 C 0.08148(19) 0.4094(3) 0.23961(9) 0.0285(4) Uani 1 1 d .
H14 H 0.0107 0.4525 0.2078 0.034 Uiso 1 1 calc R
C15 C 0.09879(17) 0.4510(2) 0.30300(8) 0.0228(4) Uani 1 1 d .
H15 H 0.0410 0.5258 0.3209 0.027 Uiso 1 1 calc R
C16 C 0.40110(17) 0.7253(2) 0.31410(8) 0.0208(4) Uani 1 1 d .
H16 H 0.4403 0.7309 0.3567 0.025 Uiso 1 1 calc R
C17 C 0.45140(18) 0.6234(2) 0.26941(8) 0.0233(4) Uani 1 1 d .
H17 H 0.5296 0.5480 0.2769 0.028 Uiso 1 1 calc R
C18 C 0.36411(19) 0.6542(3) 0.21165(8) 0.0265(4) Uani 1 1 d .
H18 H 0.3738 0.6034 0.1737 0.032 Uiso 1 1 calc R
C19 C 0.25925(18) 0.7747(3) 0.22060(9) 0.0265(4) Uani 1 1 d .
H19 H 0.1869 0.8188 0.1897 0.032 Uiso 1 1 calc R
C20 C 0.28239(18) 0.8170(2) 0.28398(9) 0.0239(4) Uani 1 1 d .
H20 H 0.2276 0.8937 0.3030 0.029 Uiso 1 1 calc R
N21 N -0.11899(14) -0.34453(19) 0.43620(6) 0.0206(3) Uani 1 1 d .
H21 H -0.0892 -0.4597 0.4406 0.025 Uiso 1 1 calc R
O22 O -0.30806(12) -0.16759(17) 0.42446(6) 0.0257(3) Uani 1 1 d .
C22 C -0.25430(18) -0.3204(2) 0.43084(8) 0.0211(4) Uani 1 1 d .
C23 C -0.33065(19) -0.4979(3) 0.43331(9) 0.0291(4) Uani 1 1 d .
H23A H -0.4109 -0.4718 0.4491 0.044 Uiso 1 1 calc R
H23B H -0.2738 -0.5869 0.4604 0.044 Uiso 1 1 calc R
H23C H -0.3571 -0.5507 0.3921 0.044 Uiso 1 1 calc R

loop_
_atom_site_aniso_label
_atom_site_aniso_U_11
_atom_site_aniso_U_22
_atom_site_aniso_U_33
_atom_site_aniso_U_23
_atom_site_aniso_U_13
_atom_site_aniso_U_12
Fe1 0.01654(13) 0.01378(12) 0.01709(13) 0.00223(10) 0.00501(9) -0.00198(10)
N1 0.0165(7) 0.0166(7) 0.0198(7) 0.0001(6) 0.0048(5) -0.0005(6)
C2 0.0229(9) 0.0177(8) 0.0133(8) -0.0001(6) 0.0054(6) -0.0035(7)
N3 0.0193(7) 0.0179(7) 0.0201(7) 0.0025(6) 0.0059(6) -0.0006(6)
C4 0.0200(8) 0.0201(8) 0.0137(8) 0.0018(7) 0.0043(6) 0.0002(7)
C5 0.0191(8) 0.0179(8) 0.0138(8) 0.0021(6) 0.0041(6) -0.0031(6)
C6 0.0227(9) 0.0177(8) 0.0105(8) 0.0008(6) 0.0044(6) -0.0024(7)
O6 0.0249(7) 0.0162(6) 0.0239(6) 0.0004(5) 0.0055(5) 0.0010(5)
N7 0.0166(7) 0.0220(7) 0.0167(7) 0.0041(6) 0.0022(5) -0.0039(6)
C8 0.0183(8) 0.0293(10) 0.0218(9) 0.0060(8) 0.0039(7) -0.0010(8)
N9 0.0190(8) 0.0261(8) 0.0236(8) 0.0066(6) 0.0051(6) 0.0011(6)
C10 0.0225(9) 0.0169(8) 0.0206(9) 0.0020(7) 0.0046(7) -0.0045(7)
C11 0.0191(8) 0.0128(8) 0.0197(8) 0.0022(6) 0.0059(6) -0.0036(6)
C12 0.0310(10) 0.0142(8) 0.0266(9) 0.0009(7) 0.0124(8) -0.0026(7)
C13 0.0436(12) 0.0225(10) 0.0221(10) -0.0027(8) 0.0101(8) -0.0111(9)
C14 0.0250(10) 0.0342(10) 0.0239(10) 0.0072(8) 0.0002(8) -0.0137(8)
C15 0.0177(8) 0.0245(9) 0.0271(9) 0.0060(8) 0.0072(7) -0.0029(7)
C16 0.0191(9) 0.0189(8) 0.0240(9) 0.0014(7) 0.0037(7) -0.0053(7)
C17 0.0191(9) 0.0224(9) 0.0300(10) 0.0041(8) 0.0087(7) -0.0013(7)
C18 0.0320(10) 0.0285(10) 0.0215(9) 0.0028(8) 0.0114(8) -0.0103(8)
C19 0.0232(9) 0.0217(9) 0.0321(11) 0.0132(8) 0.0005(8) -0.0049(7)
C20 0.0240(9) 0.0138(8) 0.0342(11) 0.0017(7) 0.0071(8) -0.0018(7)
N21 0.0219(8) 0.0161(7) 0.0237(8) 0.0018(6) 0.0044(6) -0.0018(6)
O22 0.0206(6) 0.0265(7) 0.0300(7) 0.0024(6) 0.0051(5) -0.0011(5)
C22 0.0235(9) 0.0258(9) 0.0139(8) 0.0021(7) 0.0037(7) -0.0048(7)
C23 0.0256(10) 0.0292(10) 0.0307(11) 0.0071(8) 0.0020(8) -0.0094(7)

loop_
_atom_type_symbol
_atom_type_description
_atom_type_scat_dispersion_real
_atom_type_scat_dispersion_imag
_atom_type_scat_source
C C 0.0033 0.0016 'International Tables Vol C Tables 4.2.6.8 and 6.1.1.4'
H H 0.0000 0.0000 'International Tables Vol C Tables 4.2.6.8 and 6.1.1.4'
N N 0.0061 0.0033 'International Tables Vol C Tables 4.2.6.8 and 6.1.1.4'
O O 0.0106 0.0060 'International Tables Vol C Tables 4.2.6.8 and 6.1.1.4'
Fe Fe 0.3463 0.8444 'International Tables Vol C Tables 4.2.6.8 and 6.1.1.4'

loop_
_geom_angle_atom_site_label_1
_geom_angle_atom_site_label_2
_geom_angle_atom_site_label_3
_geom_angle
C12 Fe1 C13 40.97(8)
C12 Fe1 C20 158.87(8)
C13 Fe1 C20 159.25(8)
C12 Fe1 C11 41.20(7)
C13 Fe1 C11 68.97(7)
C20 Fe1 C11 123.02(7)
C12 Fe1 C19 158.63(8)
C13 Fe1 C19 122.15(8)
C20 Fe1 C19 40.79(7)
C11 Fe1 C19 158.53(7)
C12 Fe1 C18 122.10(7)
C13 Fe1 C18 105.92(7)
C20 Fe1 C18 68.67(7)
C11 Fe1 C18 159.53(7)
C19 Fe1 C18 40.94(8)
C12 Fe1 C14 68.89(8)
C13 Fe1 C14 40.77(8)
C20 Fe1 C14 123.56(8)
C11 Fe1 C14 68.78(7)
C19 Fe1 C14 106.68(8)
C18 Fe1 C14 121.08(8)
C12 Fe1 C17 106.76(7)
C13 Fe1 C17 121.17(8)
C20 Fe1 C17 68.59(7)
C11 Fe1 C17 123.77(7)
C19 Fe1 C17 68.68(7)
C18 Fe1 C17 40.67(7)
C14 Fe1 C17 156.92(8)
C12 Fe1 C16 122.54(7)
C13 Fe1 C16 157.87(8)
C20 Fe1 C16 40.62(7)
C11 Fe1 C16 108.42(7)
C19 Fe1 C16 68.49(8)
C18 Fe1 C16 68.45(7)
C14 Fe1 C16 160.54(8)
C17 Fe1 C16 40.73(7)
C12 Fe1 C15 68.79(7)
C13 Fe1 C15 68.51(8)
C20 Fe1 C15 108.44(7)
C11 Fe1 C15 40.72(7)
C19 Fe1 C15 122.32(7)
C18 Fe1 C15 157.61(8)
C14 Fe1 C15 40.67(7)
C17 Fe1 C15 160.80(8)
C16 Fe1 C15 124.75(7)
C2 N1 C6 124.66(14)
N3 C2 N1 125.62(15)
N3 C2 N21 117.38(15)
N1 C2 N21 117.00(15)
C2 N3 C4 112.97(14)
N9 C4 N3 124.35(15)
N9 C4 C5 111.06(15)
N3 C4 C5 124.59(15)
N7 C5 C4 105.62(14)
N7 C5 C6 132.19(15)
C4 C5 C6 121.97(15)
O6 C6 N1 120.56(15)
O6 C6 C5 129.53(15)
N1 C6 C5 109.90(14)
C8 N7 C5 105.43(13)
C8 N7 C10 126.60(14)
C5 N7 C10 126.50(14)
N9 C8 N7 114.61(15)
C8 N9 C4 103.25(14)
N7 C10 C11 110.05(13)
C15 C11 C12 107.59(15)
C15 C11 C10 127.01(16)
C12 C11 C10 125.31(16)
C15 C11 Fe1 70.12(9)
C12 C11 Fe1 68.80(9)
C10 C11 Fe1 129.13(11)
C13 C12 C11 108.09(16)
C13 C12 Fe1 69.95(10)
C11 C12 Fe1 70.01(9)
C12 C13 C14 108.14(16)
C12 C13 Fe1 69.07(10)
C14 C13 Fe1 69.97(11)
C13 C14 C15 107.96(17)
C13 C14 Fe1 69.26(11)
C15 C14 Fe1 69.96(10)
C14 C15 C11 108.22(16)
C14 C15 Fe1 69.37(10)
C11 C15 Fe1 69.16(9)
C20 C16 C17 107.99(16)
C20 C16 Fe1 69.18(10)
C17 C16 Fe1 69.51(10)
C18 C17 C16 107.92(16)
C18 C17 Fe1 69.52(10)
C16 C17 Fe1 69.76(10)
C17 C18 C19 108.05(16)
C17 C18 Fe1 69.80(10)
C19 C18 Fe1 69.49(10)
C20 C19 C18 107.68(16)
C20 C19 Fe1 69.40(10)
C18 C19 Fe1 69.57(10)
C16 C20 C19 108.36(16)
C16 C20 Fe1 70.21(10)
C19 C20 Fe1 69.81(10)
C22 N21 C2 127.02(15)
O22 C22 N21 122.87(16)
O22 C22 C23 122.86(17)
N21 C22 C23 114.27(16)

loop_
_geom_bond_atom_site_label_1
_geom_bond_atom_site_label_2
_geom_bond_distance
Fe1 C12 2.0213(17)
Fe1 C13 2.0329(18)
Fe1 C20 2.0332(17)
Fe1 C11 2.0374(16)
Fe1 C19 2.0385(17)
Fe1 C18 2.0396(17)
Fe1 C14 2.0423(18)
Fe1 C17 2.0433(17)
Fe1 C16 2.0467(17)
Fe1 C15 2.0500(17)
N1 C2 1.368(2)
N1 C6 1.403(2)
C2 N3 1.301(2)
C2 N21 1.396(2)
N3 C4 1.375(2)
C4 N9 1.366(2)
C4 C5 1.391(2)
C5 N7 1.384(2)
C5 C6 1.418(2)
C6 O6 1.2323(19)
N7 C8 1.346(2)
N7 C10 1.477(2)
C8 N9 1.334(2)
C10 C11 1.502(2)
C11 C15 1.422(2)
C11 C12 1.428(2)
C12 C13 1.419(3)
C13 C14 1.419(3)
C14 C15 1.422(3)
C16 C20 1.416(2)
C16 C17 1.423(2)
C17 C18 1.419(3)
C18 C19 1.426(3)
C19 C20 1.419(3)
N21 C22 1.374(2)
O22 C22 1.222(2)
C22 C23 1.503(2)
